data_7160446
loop_
_publ_author_name
'Li, Min'
'Wei, Yin'
'Shi, Min'

_publ_section_title
;
 Electrochemically promoted tandem cyclization of functionalized
 methylenecyclopropanes: synthesis of tetracyclic benzazepine derivatives.
;
_journal_issue 17
_journal_name_full 'Organic &amp; biomolecular chemistry'
_journal_page_first 4166
_journal_page_last 4171
_journal_paper_doi 10.1039/d5ob00238a
_journal_volume 23
_journal_year 2025
_chemical_formula_sum 'C21 H19 N O2'
_chemical_formula_weight 317.37
_space_group_crystal_system monoclinic
_space_group_IT_number 14
_space_group_name_Hall '-P 2yn'
_space_group_name_H-M_alt 'P 1 21/n 1'
_atom_sites_solution_hydrogens geom
_audit_creation_method SHELXL-2013
_audit_update_record
;
2023-02-06 deposited with the CCDC.	2025-03-24 downloaded from the CCDC.
;
_cell_angle_alpha 90
_cell_angle_beta 107.348(2)
_cell_angle_gamma 90
_cell_formula_units_Z 4
_cell_length_a 7.6372(4)
_cell_length_b 18.5055(9)
_cell_length_c 12.0312(6)
_cell_measurement_reflns_used 3470
_cell_measurement_temperature 293(2)
_cell_measurement_theta_max 53.868
_cell_measurement_theta_min 5.654
_cell_volume 1623.02(14)
_computing_cell_refinement 'Bruker SAINT'
_computing_data_collection 'Bruker APEX2'
_computing_data_reduction 'Bruker SAINT'
_computing_molecular_graphics 'Bruker SHELXTL'
_computing_publication_material 'Bruker SHELXTL'
_computing_structure_refinement 'SHELXL-2013 (Sheldrick, 2013)'
_computing_structure_solution 'SHELXS-97 (Sheldrick 2008)'
_diffrn_ambient_temperature 293(2)
_diffrn_measured_fraction_theta_full 0.991
_diffrn_measured_fraction_theta_max 0.992
_diffrn_measurement_device_type 'Bruker APEX-II CCD'
_diffrn_measurement_method '\f and \w scans'
_diffrn_radiation_type MoK\a
_diffrn_radiation_wavelength 0.71073
_diffrn_reflns_av_R_equivalents 0.0554
_diffrn_reflns_av_unetI/netI 0.0608
_diffrn_reflns_Laue_measured_fraction_full 0.991
_diffrn_reflns_Laue_measured_fraction_max 0.992
_diffrn_reflns_limit_h_max 9
_diffrn_reflns_limit_h_min -9
_diffrn_reflns_limit_k_max 22
_diffrn_reflns_limit_k_min -19
_diffrn_reflns_limit_l_max 12
_diffrn_reflns_limit_l_min -14
_diffrn_reflns_number 7981
_diffrn_reflns_point_group_measured_fraction_full 0.991
_diffrn_reflns_point_group_measured_fraction_max 0.992
_diffrn_reflns_theta_full 25.242
_diffrn_reflns_theta_max 25.997
_diffrn_reflns_theta_min 2.827
_exptl_absorpt_coefficient_mu 0.083
_exptl_absorpt_correction_T_max 0.7456
_exptl_absorpt_correction_T_min 0.4526
_exptl_absorpt_correction_type multi-scan
_exptl_absorpt_process_details sadabs
_exptl_crystal_colour colorless
_exptl_crystal_density_diffrn 1.299
_exptl_crystal_description prismatic
_exptl_crystal_F_000 672
_exptl_crystal_size_max 0.200
_exptl_crystal_size_mid 0.150
_exptl_crystal_size_min 0.120
_refine_diff_density_max 0.204
_refine_diff_density_min -0.196
_refine_diff_density_rms 0.037
_refine_ls_extinction_coef 0.058(9)
_refine_ls_extinction_expression Fc^*^=kFc[1+0.001xFc^2^\l^3^/sin(2\q)]^-1/4^
_refine_ls_extinction_method SHELXL
_refine_ls_goodness_of_fit_ref 1.018
_refine_ls_hydrogen_treatment constr
_refine_ls_matrix_type full
_refine_ls_number_parameters 220
_refine_ls_number_reflns 3168
_refine_ls_number_restraints 0
_refine_ls_restrained_S_all 1.018
_refine_ls_R_factor_all 0.0665
_refine_ls_R_factor_gt 0.0506
_refine_ls_shift/su_max 0.001
_refine_ls_shift/su_mean 0.000
_refine_ls_structure_factor_coef Fsqd
_refine_ls_weighting_details 'w=1/[\s^2^(Fo^2^)+(0.0624P)^2^+0.3612P] where P=(Fo^2^+2Fc^2^)/3'
_refine_ls_weighting_scheme calc
_refine_ls_wR_factor_gt 0.1278
_refine_ls_wR_factor_ref 0.1418
_reflns_Friedel_coverage 0.000
_reflns_number_gt 2441
_reflns_number_total 3168
_reflns_threshold_expression 'I > 2\s(I)'
_cod_data_source_file d5ob00238a2.cif
_cod_data_source_block mo_d8v23041_0m
_cod_depositor_comments 'Adding full bibliography for 7160446.cif.'
_cod_original_sg_symbol_H-M 'P 21/n'
_cod_database_code 7160446
_shelx_space_group_comment
; 
The symmetry employed for this shelxl refinement is uniquely defined 
by the following loop, which should always be used as a source of 
symmetry information in preference to the above space-group names. 
They are only intended as comments. 
;
_shelx_estimated_absorpt_t_min 0.984
_shelx_estimated_absorpt_t_max 0.990
_shelxl_version_number 2013-4

loop_
_space_group_symop_operation_xyz
'x, y, z'
'-x+1/2, y+1/2, -z+1/2'
'-x, -y, -z'
'x-1/2, -y-1/2, z-1/2'

loop_
_atom_site_label
_atom_site_type_symbol
_atom_site_fract_x
_atom_site_fract_y
_atom_site_fract_z
_atom_site_U_iso_or_equiv
_atom_site_adp_type
_atom_site_occupancy
_atom_site_site_symmetry_order
_atom_site_calc_flag
_atom_site_refinement_flags_posn
_atom_site_refinement_flags_adp
_atom_site_refinement_flags_occupancy
_atom_site_disorder_assembly
_atom_site_disorder_group
O1 O 0.5281(2) 0.86406(9) 0.65641(12) 0.0702(5) Uani 1 1 d . . . . .
O2 O 0.1379(2) 0.90614(8) 0.41737(17) 0.0759(5) Uani 1 1 d . . . . .
N1 N 0.5619(2) 0.87223(7) 0.47699(13) 0.0432(4) Uani 1 1 d . . . . .
C1 C 0.4960(2) 0.86165(9) 0.35425(15) 0.0379(4) Uani 1 1 d . . . . .
C2 C 0.4986(3) 0.92043(9) 0.28233(18) 0.0487(5) Uani 1 1 d . . . . .
H2 H 0.5388 0.9651 0.3155 0.058 Uiso 1 1 calc R U . . .
C3 C 0.4429(3) 0.91348(10) 0.16381(19) 0.0546(5) Uani 1 1 d . . . . .
H3 H 0.4489 0.9531 0.1174 0.065 Uiso 1 1 calc R U . . .
C4 C 0.3779(3) 0.84811(11) 0.11238(17) 0.0510(5) Uani 1 1 d . . . . .
H4 H 0.3369 0.8437 0.0317 0.061 Uiso 1 1 calc R U . . .
C5 C 0.3750(2) 0.78949(10) 0.18292(15) 0.0423(4) Uani 1 1 d . . . . .
H5 H 0.3316 0.7454 0.1485 0.051 Uiso 1 1 calc R U . . .
C6 C 0.4350(2) 0.79434(8) 0.30421(14) 0.0342(4) Uani 1 1 d . . . . .
C7 C 0.4250(2) 0.72883(8) 0.37313(13) 0.0337(4) Uani 1 1 d . . . . .
C8 C 0.4865(2) 0.65836(8) 0.33944(13) 0.0340(4) Uani 1 1 d . . . . .
C9 C 0.6201(2) 0.65295(9) 0.28211(15) 0.0397(4) Uani 1 1 d . . . . .
H9 H 0.6697 0.6948 0.2611 0.048 Uiso 1 1 calc R U . . .
C10 C 0.6801(3) 0.58628(10) 0.25604(17) 0.0489(5) Uani 1 1 d . . . . .
H10 H 0.7709 0.5835 0.2191 0.059 Uiso 1 1 calc R U . . .
C11 C 0.6048(3) 0.52414(10) 0.28495(18) 0.0532(5) Uani 1 1 d . . . . .
H11 H 0.6424 0.4793 0.2657 0.064 Uiso 1 1 calc R U . . .
C12 C 0.4731(3) 0.52835(9) 0.34258(16) 0.0476(5) Uani 1 1 d . . . . .
H12 H 0.4232 0.4861 0.3620 0.057 Uiso 1 1 calc R U . . .
C13 C 0.4144(2) 0.59445(9) 0.37181(15) 0.0378(4) Uani 1 1 d . . . . .
C14 C 0.2756(3) 0.60130(9) 0.43718(16) 0.0439(4) Uani 1 1 d . . . . .
H14A H 0.2698 0.5565 0.4778 0.053 Uiso 1 1 calc R U . . .
H14B H 0.1554 0.6105 0.3830 0.053 Uiso 1 1 calc R U . . .
C15 C 0.3287(3) 0.66274(9) 0.52402(15) 0.0438(5) Uani 1 1 d . . . . .
H15A H 0.2332 0.6699 0.5610 0.053 Uiso 1 1 calc R U . . .
H15B H 0.4414 0.6507 0.5840 0.053 Uiso 1 1 calc R U . . .
C16 C 0.3554(2) 0.73125(8) 0.46329(14) 0.0361(4) Uani 1 1 d . . . . .
C17 C 0.3043(2) 0.80234(9) 0.50655(14) 0.0391(4) Uani 1 1 d . . . . .
H17 H 0.2644 0.7901 0.5744 0.047 Uiso 1 1 calc R U . . .
C18 C 0.4723(3) 0.84943(10) 0.55348(16) 0.0445(5) Uani 1 1 d . . . . .
C19 C 0.1413(2) 0.84148(10) 0.42306(16) 0.0449(5) Uani 1 1 d . . . . .
C20 C -0.0166(3) 0.79622(12) 0.3571(2) 0.0648(6) Uani 1 1 d . . . . .
H20A H -0.0568 0.7667 0.4104 0.097 Uiso 1 1 calc R U . . .
H20B H 0.0205 0.7658 0.3035 0.097 Uiso 1 1 calc R U . . .
H20C H -0.1154 0.8269 0.3148 0.097 Uiso 1 1 calc R U . . .
C21 C 0.7193(3) 0.92108(11) 0.5248(2) 0.0621(6) Uani 1 1 d . . . . .
H21A H 0.7986 0.9196 0.4761 0.093 Uiso 1 1 calc R U . . .
H21B H 0.7861 0.9059 0.6021 0.093 Uiso 1 1 calc R U . . .
H21C H 0.6756 0.9695 0.5272 0.093 Uiso 1 1 calc R U . . .

loop_
_atom_site_aniso_label
_atom_site_aniso_U_11
_atom_site_aniso_U_22
_atom_site_aniso_U_33
_atom_site_aniso_U_23
_atom_site_aniso_U_13
_atom_site_aniso_U_12
O1 0.0576(9) 0.1058(13) 0.0478(8) -0.0316(8) 0.0167(7) -0.0139(8)
O2 0.0525(10) 0.0457(9) 0.1254(15) 0.0079(8) 0.0201(9) 0.0049(7)
N1 0.0379(8) 0.0419(8) 0.0502(9) -0.0131(7) 0.0136(7) -0.0090(6)
C1 0.0302(8) 0.0367(9) 0.0492(10) -0.0018(7) 0.0154(7) -0.0008(7)
C2 0.0479(11) 0.0350(9) 0.0682(13) 0.0037(8) 0.0251(10) -0.0028(8)
C3 0.0537(12) 0.0471(11) 0.0692(14) 0.0207(10) 0.0278(10) 0.0082(9)
C4 0.0459(11) 0.0651(12) 0.0438(10) 0.0143(9) 0.0161(9) 0.0057(9)
C5 0.0417(10) 0.0459(10) 0.0401(9) 0.0002(8) 0.0134(8) -0.0039(8)
C6 0.0314(8) 0.0344(8) 0.0382(9) 0.0005(7) 0.0125(7) -0.0021(7)
C7 0.0332(8) 0.0338(8) 0.0342(8) -0.0018(7) 0.0102(7) -0.0050(7)
C8 0.0338(9) 0.0347(8) 0.0325(8) -0.0017(6) 0.0081(7) -0.0031(7)
C9 0.0391(9) 0.0411(9) 0.0411(9) -0.0034(7) 0.0156(8) -0.0056(7)
C10 0.0457(11) 0.0514(11) 0.0535(11) -0.0071(9) 0.0209(9) 0.0035(8)
C11 0.0547(12) 0.0404(10) 0.0664(13) -0.0035(9) 0.0209(10) 0.0096(9)
C12 0.0486(11) 0.0325(9) 0.0621(12) 0.0032(8) 0.0171(9) -0.0007(8)
C13 0.0352(9) 0.0365(9) 0.0400(9) 0.0023(7) 0.0085(7) -0.0030(7)
C14 0.0435(10) 0.0400(9) 0.0519(11) 0.0073(8) 0.0196(8) -0.0050(8)
C15 0.0473(11) 0.0470(10) 0.0433(10) 0.0069(8) 0.0232(8) 0.0000(8)
C16 0.0359(9) 0.0380(9) 0.0360(9) -0.0013(7) 0.0133(7) -0.0020(7)
C17 0.0400(9) 0.0434(9) 0.0385(9) -0.0049(8) 0.0185(8) -0.0018(7)
C18 0.0398(10) 0.0499(10) 0.0442(10) -0.0141(8) 0.0131(8) 0.0019(8)
C19 0.0392(10) 0.0468(10) 0.0533(11) -0.0035(8) 0.0207(8) 0.0002(8)
C20 0.0443(12) 0.0669(14) 0.0759(15) -0.0055(12) 0.0070(10) -0.0016(10)
C21 0.0476(12) 0.0599(12) 0.0774(15) -0.0239(11) 0.0167(11) -0.0182(10)

loop_
_atom_type_symbol
_atom_type_description
_atom_type_scat_dispersion_real
_atom_type_scat_dispersion_imag
_atom_type_scat_source
C C 0.0033 0.0016 'International Tables Vol C Tables 4.2.6.8 and 6.1.1.4'
H H 0.0000 0.0000 'International Tables Vol C Tables 4.2.6.8 and 6.1.1.4'
N N 0.0061 0.0033 'International Tables Vol C Tables 4.2.6.8 and 6.1.1.4'
O O 0.0106 0.0060 'International Tables Vol C Tables 4.2.6.8 and 6.1.1.4'

loop_
_geom_angle_atom_site_label_1
_geom_angle_atom_site_label_2
_geom_angle_atom_site_label_3
_geom_angle
_geom_angle_site_symmetry_1
_geom_angle_site_symmetry_3
_geom_angle_publ_flag
C18 N1 C1 124.19(14) . . ?
C18 N1 C21 116.10(15) . . ?
C1 N1 C21 118.88(15) . . ?
C2 C1 C6 119.44(16) . . ?
C2 C1 N1 118.05(15) . . ?
C6 C1 N1 122.49(15) . . ?
C3 C2 C1 121.10(17) . . ?
C3 C2 H2 119.5 . . ?
C1 C2 H2 119.5 . . ?
C2 C3 C4 120.53(17) . . ?
C2 C3 H3 119.7 . . ?
C4 C3 H3 119.7 . . ?
C5 C4 C3 118.80(18) . . ?
C5 C4 H4 120.6 . . ?
C3 C4 H4 120.6 . . ?
C4 C5 C6 122.09(17) . . ?
C4 C5 H5 119.0 . . ?
C6 C5 H5 119.0 . . ?
C5 C6 C1 118.01(15) . . ?
C5 C6 C7 118.44(14) . . ?
C1 C6 C7 123.51(15) . . ?
C16 C7 C8 118.94(14) . . ?
C16 C7 C6 121.52(14) . . ?
C8 C7 C6 119.50(13) . . ?
C9 C8 C13 118.74(14) . . ?
C9 C8 C7 122.44(14) . . ?
C13 C8 C7 118.74(14) . . ?
C10 C9 C8 121.08(16) . . ?
C10 C9 H9 119.5 . . ?
C8 C9 H9 119.5 . . ?
C11 C10 C9 119.74(17) . . ?
C11 C10 H10 120.1 . . ?
C9 C10 H10 120.1 . . ?
C10 C11 C12 120.05(16) . . ?
C10 C11 H11 120.0 . . ?
C12 C11 H11 120.0 . . ?
C11 C12 C13 121.07(16) . . ?
C11 C12 H12 119.5 . . ?
C13 C12 H12 119.5 . . ?
C12 C13 C8 119.27(16) . . ?
C12 C13 C14 122.72(15) . . ?
C8 C13 C14 118.01(14) . . ?
C13 C14 C15 109.82(14) . . ?
C13 C14 H14A 109.7 . . ?
C15 C14 H14A 109.7 . . ?
C13 C14 H14B 109.7 . . ?
C15 C14 H14B 109.7 . . ?
H14A C14 H14B 108.2 . . ?
C16 C15 C14 110.12(14) . . ?
C16 C15 H15A 109.6 . . ?
C14 C15 H15A 109.6 . . ?
C16 C15 H15B 109.6 . . ?
C14 C15 H15B 109.6 . . ?
H15A C15 H15B 108.2 . . ?
C7 C16 C15 120.44(14) . . ?
C7 C16 C17 120.85(14) . . ?
C15 C16 C17 118.70(13) . . ?
C16 C17 C18 110.69(14) . . ?
C16 C17 C19 115.48(14) . . ?
C18 C17 C19 113.93(14) . . ?
C16 C17 H17 105.2 . . ?
C18 C17 H17 105.2 . . ?
C19 C17 H17 105.2 . . ?
O1 C18 N1 121.58(17) . . ?
O1 C18 C17 120.64(17) . . ?
N1 C18 C17 117.73(14) . . ?
O2 C19 C20 122.07(18) . . ?
O2 C19 C17 120.69(17) . . ?
C20 C19 C17 117.08(16) . . ?
C19 C20 H20A 109.5 . . ?
C19 C20 H20B 109.5 . . ?
H20A C20 H20B 109.5 . . ?
C19 C20 H20C 109.5 . . ?
H20A C20 H20C 109.5 . . ?
H20B C20 H20C 109.5 . . ?
N1 C21 H21A 109.5 . . ?
N1 C21 H21B 109.5 . . ?
H21A C21 H21B 109.5 . . ?
N1 C21 H21C 109.5 . . ?
H21A C21 H21C 109.5 . . ?
H21B C21 H21C 109.5 . . ?

loop_
_geom_bond_atom_site_label_1
_geom_bond_atom_site_label_2
_geom_bond_distance
_geom_bond_site_symmetry_2
_geom_bond_publ_flag
O1 C18 1.214(2) . ?
O2 C19 1.198(2) . ?
N1 C18 1.367(2) . ?
N1 C1 1.424(2) . ?
N1 C21 1.477(2) . ?
C1 C2 1.394(2) . ?
C1 C6 1.401(2) . ?
C2 C3 1.367(3) . ?
C2 H2 0.9300 . ?
C3 C4 1.382(3) . ?
C3 H3 0.9300 . ?
C4 C5 1.382(2) . ?
C4 H4 0.9300 . ?
C5 C6 1.396(2) . ?
C5 H5 0.9300 . ?
C6 C7 1.483(2) . ?
C7 C16 1.344(2) . ?
C7 C8 1.483(2) . ?
C8 C9 1.395(2) . ?
C8 C13 1.408(2) . ?
C9 C10 1.384(2) . ?
C9 H9 0.9300 . ?
C10 C11 1.376(3) . ?
C10 H10 0.9300 . ?
C11 C12 1.384(3) . ?
C11 H11 0.9300 . ?
C12 C13 1.384(2) . ?
C12 H12 0.9300 . ?
C13 C14 1.501(2) . ?
C14 C15 1.515(2) . ?
C14 H14A 0.9700 . ?
C14 H14B 0.9700 . ?
C15 C16 1.507(2) . ?
C15 H15A 0.9700 . ?
C15 H15B 0.9700 . ?
C16 C17 1.508(2) . ?
C17 C18 1.514(2) . ?
C17 C19 1.529(3) . ?
C17 H17 0.9800 . ?
C19 C20 1.489(3) . ?
C20 H20A 0.9600 . ?
C20 H20B 0.9600 . ?
C20 H20C 0.9600 . ?
C21 H21A 0.9600 . ?
C21 H21B 0.9600 . ?
C21 H21C 0.9600 . ?

loop_
_geom_torsion_atom_site_label_1
_geom_torsion_atom_site_label_2
_geom_torsion_atom_site_label_3
_geom_torsion_atom_site_label_4
_geom_torsion
_geom_torsion_site_symmetry_1
_geom_torsion_site_symmetry_2
_geom_torsion_site_symmetry_3
_geom_torsion_site_symmetry_4
_geom_torsion_publ_flag
C18 N1 C1 C2 132.93(18) . . . . ?
C21 N1 C1 C2 -36.2(2) . . . . ?
C18 N1 C1 C6 -49.2(2) . . . . ?
C21 N1 C1 C6 141.69(17) . . . . ?
C6 C1 C2 C3 -0.1(3) . . . . ?
N1 C1 C2 C3 177.83(17) . . . . ?
C1 C2 C3 C4 1.7(3) . . . . ?
C2 C3 C4 C5 -1.8(3) . . . . ?
C3 C4 C5 C6 0.2(3) . . . . ?
C4 C5 C6 C1 1.4(3) . . . . ?
C4 C5 C6 C7 179.33(16) . . . . ?
C2 C1 C6 C5 -1.4(2) . . . . ?
N1 C1 C6 C5 -179.25(15) . . . . ?
C2 C1 C6 C7 -179.25(16) . . . . ?
N1 C1 C6 C7 2.9(2) . . . . ?
C5 C6 C7 C16 -133.03(18) . . . . ?
C1 C6 C7 C16 44.8(2) . . . . ?
C5 C6 C7 C8 44.6(2) . . . . ?
C1 C6 C7 C8 -137.54(16) . . . . ?
C16 C7 C8 C9 -154.34(16) . . . . ?
C6 C7 C8 C9 27.9(2) . . . . ?
C16 C7 C8 C13 22.3(2) . . . . ?
C6 C7 C8 C13 -155.41(15) . . . . ?
C13 C8 C9 C10 0.7(3) . . . . ?
C7 C8 C9 C10 177.34(16) . . . . ?
C8 C9 C10 C11 1.2(3) . . . . ?
C9 C10 C11 C12 -1.7(3) . . . . ?
C10 C11 C12 C13 0.2(3) . . . . ?
C11 C12 C13 C8 1.7(3) . . . . ?
C11 C12 C13 C14 -178.28(18) . . . . ?
C9 C8 C13 C12 -2.1(3) . . . . ?
C7 C8 C13 C12 -178.92(15) . . . . ?
C9 C8 C13 C14 177.87(16) . . . . ?
C7 C8 C13 C14 1.1(2) . . . . ?
C12 C13 C14 C15 140.97(18) . . . . ?
C8 C13 C14 C15 -39.0(2) . . . . ?
C13 C14 C15 C16 54.09(19) . . . . ?
C8 C7 C16 C15 -4.0(2) . . . . ?
C6 C7 C16 C15 173.65(16) . . . . ?
C8 C7 C16 C17 175.32(14) . . . . ?
C6 C7 C16 C17 -7.0(2) . . . . ?
C14 C15 C16 C7 -34.5(2) . . . . ?
C14 C15 C16 C17 146.11(15) . . . . ?
C7 C16 C17 C18 -63.7(2) . . . . ?
C15 C16 C17 C18 115.69(17) . . . . ?
C7 C16 C17 C19 67.6(2) . . . . ?
C15 C16 C17 C19 -112.99(17) . . . . ?
C1 N1 C18 O1 -174.94(17) . . . . ?
C21 N1 C18 O1 -5.6(3) . . . . ?
C1 N1 C18 C17 7.6(3) . . . . ?
C21 N1 C18 C17 176.97(15) . . . . ?
C16 C17 C18 O1 -113.28(19) . . . . ?
C19 C17 C18 O1 114.6(2) . . . . ?
C16 C17 C18 N1 64.2(2) . . . . ?
C19 C17 C18 N1 -67.9(2) . . . . ?
C16 C17 C19 O2 -144.91(18) . . . . ?
C18 C17 C19 O2 -15.2(2) . . . . ?
C16 C17 C19 C20 39.6(2) . . . . ?
C18 C17 C19 C20 169.41(16) . . . . ?
